data_2225135
loop_
_publ_author_name
'Zhang, Xiutang'
'Yuan, Dong'
'Wei, Peihai'
'Li, Bin'
'Hu, Bo'

_publ_section_title
;
 Bis{tris[3-(2-pyridyl)-1<i>H</i>-pyrazole]nickel(II)}
 dodecamolybdosilicate tetrahydrate
;
_journal_coeditor_code WM2297
_journal_issue 2
_journal_name_full 'Acta Crystallographica Section E'
_journal_page_first m152
_journal_page_last m153
_journal_paper_doi 10.1107/S1600536810000978
_journal_volume 66
_journal_year 2010
_chemical_formula_iupac '[Ni (C8 H7 N3)3]2 [Si Mo12 O40], 4H2 O'
_chemical_formula_moiety '2(C24 H21 N9 Ni 2+), Mo12 O40 Si 4-, 4(H2 O)'
_chemical_formula_sum 'C48 H50 Mo12 N18 Ni2 O44 Si'
_chemical_formula_weight 2879.85
_chemical_name_systematic
;
Bis{tris[3-(2-pyridyl)-1<i>H</i>-pyrazole]nickel(II)} dodecamolybdosilicate
tetrahydrate
;
_space_group_IT_number 15
_symmetry_cell_setting monoclinic
_symmetry_space_group_name_Hall '-C 2yc'
_symmetry_space_group_name_H-M 'C 1 2/c 1'
_atom_sites_solution_hydrogens geom
_atom_sites_solution_primary direct
_atom_sites_solution_secondary difmap
_audit_creation_method SHELXL-97
_cell_angle_alpha 90.00
_cell_angle_beta 104.10(3)
_cell_angle_gamma 90.00
_cell_formula_units_Z 4
_cell_length_a 18.687(4)
_cell_length_b 16.299(3)
_cell_length_c 27.604(6)
_cell_measurement_reflns_used 7031
_cell_measurement_temperature 293(2)
_cell_measurement_theta_max 25.00
_cell_measurement_theta_min 1.73
_cell_volume 8154(3)
_computing_cell_refinement 'SAINT-Plus (Bruker, 2001)'
_computing_data_collection 'APEX2 (Bruker, 2004)'
_computing_data_reduction 'SAINT-Plus (Bruker, 2001)'
_computing_molecular_graphics 'SHELXTL (Sheldrick, 2008)'
_computing_publication_material 'SHELXTL (Sheldrick, 2008)'
_computing_structure_refinement 'SHELXL97 (Sheldrick, 2008)'
_computing_structure_solution 'SHELXS97 (Sheldrick, 2008)'
_diffrn_ambient_temperature 293(2)
_diffrn_measured_fraction_theta_full 1.000
_diffrn_measured_fraction_theta_max 1.000
_diffrn_measurement_device_type 'Bruker APEXII CCD'
_diffrn_measurement_method 'phi and omega scans'
_diffrn_radiation_monochromator graphite
_diffrn_radiation_source 'fine-focus sealed tube'
_diffrn_radiation_type MoK\a
_diffrn_radiation_wavelength 0.71073
_diffrn_reflns_av_R_equivalents 0.1253
_diffrn_reflns_av_sigmaI/netI 0.1529
_diffrn_reflns_limit_h_max 22
_diffrn_reflns_limit_h_min -22
_diffrn_reflns_limit_k_max 19
_diffrn_reflns_limit_k_min -19
_diffrn_reflns_limit_l_max 32
_diffrn_reflns_limit_l_min -32
_diffrn_reflns_number 28737
_diffrn_reflns_theta_full 25.00
_diffrn_reflns_theta_max 25.00
_diffrn_reflns_theta_min 1.52
_diffrn_standards_number 0
_exptl_absorpt_coefficient_mu 2.346
_exptl_absorpt_correction_T_max 0.8346
_exptl_absorpt_correction_T_min 0.7661
_exptl_absorpt_correction_type multi-scan
_exptl_absorpt_process_details '(SADABS; Bruker, 2001)'
_exptl_crystal_colour green
_exptl_crystal_density_diffrn 2.346
_exptl_crystal_density_method 'not measured'
_exptl_crystal_description block
_exptl_crystal_F_000 5560
_exptl_crystal_size_max 0.12
_exptl_crystal_size_mid 0.10
_exptl_crystal_size_min 0.08
_refine_diff_density_max 1.778
_refine_diff_density_min -0.656
_refine_ls_extinction_method none
_refine_ls_goodness_of_fit_ref 1.001
_refine_ls_hydrogen_treatment constr
_refine_ls_matrix_type full
_refine_ls_number_parameters 587
_refine_ls_number_reflns 7188
_refine_ls_number_restraints 0
_refine_ls_restrained_S_all 1.020
_refine_ls_R_factor_all 0.1283
_refine_ls_R_factor_gt 0.0563
_refine_ls_shift/su_max 0.000
_refine_ls_shift/su_mean 0.000
_refine_ls_structure_factor_coef Fsqd
_refine_ls_weighting_details 'calc w=1/[\s^2^(Fo^2^)+(0.0200P)^2^+0.0000P] where P=(Fo^2^+2Fc^2^)/3'
_refine_ls_weighting_scheme calc
_refine_ls_wR_factor_gt 0.1086
_refine_ls_wR_factor_ref 0.1212
_reflns_number_gt 3439
_reflns_number_total 7188
_reflns_threshold_expression I>2\s(I)
_cod_data_source_file wm2297.cif
_cod_data_source_block I
_cod_depositor_comments
;
The following automatic conversions were performed:
'_symmetry_cell_setting' value 'Monoclinic' changed to 'monoclinic'
according to '/home/saulius/struct/CIF-dictionaries/cif_core.dic'
dictionary named 'cif_core.dic' version 2.4.1 from 2010-06-29.

Automatic conversion script
Id: cif_fix_enum 1527 2010-12-29 10:47:43Z saulius 

The following automatic conversions were performed:

'_symmetry_cell_setting' value 'Monoclinic' changed to 'monoclinic'
according to /home/saulius/struct/CIF-dictionaries/cif_core.dic
dictionary named 'cif_core.dic' version 2.4.1 from 2010-06-29.

Automatic conversion script
Id: cif_fix_values 1715 2011-07-08 13:25:40Z adriana 
;
_cod_original_sg_symbol_H-M 'C 2/c'
_cod_database_code 2225135
_cod_database_fobs_code 2225135

loop_
_symmetry_equiv_pos_as_xyz
'x, y, z'
'-x, y, -z+1/2'
'x+1/2, y+1/2, z'
'-x+1/2, y+1/2, -z+1/2'
'-x, -y, -z'
'x, -y, z-1/2'
'-x+1/2, -y+1/2, -z'
'x+1/2, -y+1/2, z-1/2'

loop_
_atom_site_type_symbol
_atom_site_label
_atom_site_fract_x
_atom_site_fract_y
_atom_site_fract_z
_atom_site_U_iso_or_equiv
_atom_site_adp_type
_atom_site_calc_flag
_atom_site_refinement_flags
_atom_site_occupancy
_atom_site_disorder_assembly
_atom_site_disorder_group
Mo Mo1 0.35240(6) 0.39842(7) 0.08084(4) 0.0443(3) Uani d . 1 . .
Mo Mo2 0.41863(6) 0.32246(7) -0.01978(4) 0.0435(3) Uani d . 1 . .
Mo Mo3 0.17276(7) 0.34378(8) 0.09029(4) 0.0473(4) Uani d . 1 . .
Mo Mo4 0.41827(6) 0.19458(8) 0.08355(4) 0.0465(4) Uani d . 1 . .
Mo Mo5 0.19742(7) 0.45683(7) -0.01322(5) 0.0504(4) Uani d . 1 . .
Mo Mo6 0.24752(7) 0.14446(8) 0.11101(4) 0.0518(4) Uani d . 1 . .
Ni Ni1 0.20687(9) 0.68505(11) 0.80894(6) 0.0483(5) Uani d . 1 . .
Si Si1 0.2500 0.2500 0.0000 0.0298(12) Uani d S 1 . .
C C1 0.0571(10) 0.6492(14) 0.9038(7) 0.094(7) Uani d . 1 . .
H H1 0.0339 0.6609 0.9292 0.112 Uiso calc R 1 . .
C C2 0.0465(9) 0.5804(13) 0.8729(7) 0.091(7) Uani d . 1 . .
H H2 0.0143 0.5370 0.8733 0.110 Uiso calc R 1 . .
C C3 0.0961(8) 0.5903(10) 0.8402(6) 0.054(4) Uani d U 1 . .
C C4 0.1117(8) 0.5414(11) 0.8024(6) 0.054(4) Uani d . 1 . .
C C5 0.0818(9) 0.4649(14) 0.7921(7) 0.087(6) Uani d . 1 . .
H H5 0.0509 0.4437 0.8108 0.105 Uiso calc R 1 . .
C C6 0.0967(10) 0.4219(13) 0.7560(8) 0.098(7) Uani d . 1 . .
H H6 0.0761 0.3701 0.7487 0.117 Uiso calc R 1 . .
C C7 0.1423(9) 0.4526(11) 0.7292(6) 0.068(5) Uani d . 1 . .
H H7 0.1521 0.4238 0.7025 0.082 Uiso calc R 1 . .
C C8 0.1740(8) 0.5294(10) 0.7432(5) 0.060(4) Uani d . 1 . .
H H8 0.2075 0.5497 0.7262 0.072 Uiso calc R 1 . .
C C9 0.3644(10) 0.6954(10) 0.7209(5) 0.075(5) Uani d . 1 . .
H H9 0.3831 0.7078 0.6935 0.090 Uiso calc R 1 . .
C C10 0.4029(8) 0.6601(10) 0.7658(6) 0.077(5) Uani d . 1 . .
H H10 0.4520 0.6436 0.7745 0.092 Uiso calc R 1 . .
C C11 0.3521(8) 0.6553(8) 0.7941(5) 0.049(4) Uani d . 1 . .
C C12 0.3576(7) 0.6248(7) 0.8444(5) 0.038(3) Uani d . 1 . .
C C13 0.4223(8) 0.5908(9) 0.8744(6) 0.068(5) Uani d . 1 . .
H H13 0.4653 0.5878 0.8633 0.081 Uiso calc R 1 . .
C C14 0.4201(8) 0.5628(9) 0.9197(6) 0.069(5) Uani d . 1 . .
H H14 0.4623 0.5394 0.9401 0.083 Uiso calc R 1 . .
C C15 0.3569(8) 0.5679(8) 0.9368(5) 0.051(4) Uani d . 1 . .
H H15 0.3562 0.5480 0.9682 0.061 Uiso calc R 1 . .
C C16 0.2960(7) 0.6023(8) 0.9071(5) 0.045(4) Uani d . 1 . .
H H16 0.2533 0.6064 0.9186 0.054 Uiso calc R 1 . .
C C17 0.2717(10) 0.9142(11) 0.8778(6) 0.077(5) Uani d . 1 . .
H H17 0.2973 0.9505 0.9019 0.092 Uiso calc R 1 . .
C C18 0.2178(9) 0.9341(10) 0.8373(6) 0.077(5) Uani d . 1 . .
H H18 0.1991 0.9863 0.8282 0.093 Uiso calc R 1 . .
C C19 0.1958(8) 0.8617(9) 0.8119(6) 0.057(4) Uani d . 1 . .
C C20 0.1435(8) 0.8442(11) 0.7662(5) 0.059(4) Uani d . 1 . .
C C21 0.1056(9) 0.9007(10) 0.7363(6) 0.082(6) Uani d . 1 . .
H H21 0.1121 0.9556 0.7454 0.098 Uiso calc R 1 . .
C C22 0.0578(10) 0.8808(12) 0.6928(8) 0.103(7) Uani d . 1 . .
H H22 0.0308 0.9203 0.6717 0.124 Uiso calc R 1 . .
C C23 0.0516(9) 0.8002(14) 0.6820(6) 0.095(6) Uani d . 1 . .
H H23 0.0210 0.7830 0.6519 0.114 Uiso calc R 1 . .
C C24 0.0910(8) 0.7415(9) 0.7157(6) 0.067(5) Uani d . 1 . .
H H24 0.0837 0.6861 0.7082 0.081 Uiso calc R 1 . .
N N1 0.1099(7) 0.6972(8) 0.8887(5) 0.076(4) Uani d . 1 . .
H H1A 0.1262 0.7435 0.9018 0.091 Uiso calc R 1 . .
N N2 0.1317(6) 0.6609(8) 0.8510(4) 0.057(3) Uani d . 1 . .
N N3 0.1596(6) 0.5741(7) 0.7786(4) 0.055(3) Uani d . 1 . .
N N4 0.2975(7) 0.7076(7) 0.7250(4) 0.063(4) Uani d . 1 . .
H H4 0.2633 0.7290 0.7019 0.075 Uiso calc R 1 . .
N N5 0.2877(6) 0.6839(7) 0.7681(4) 0.055(3) Uani d . 1 . .
N N6 0.2958(6) 0.6311(6) 0.8608(4) 0.044(3) Uani d . 1 . .
N N7 0.2818(6) 0.8333(8) 0.8773(4) 0.066(4) Uani d . 1 . .
H H7A 0.3136 0.8063 0.8993 0.080 Uiso calc R 1 . .
N N8 0.2349(6) 0.7999(7) 0.8373(4) 0.052(3) Uani d . 1 . .
N N9 0.1365(6) 0.7627(8) 0.7565(4) 0.050(3) Uani d . 1 . .
O O1A 0.2482(7) 0.3343(8) 0.0309(5) 0.027(4) Uani d PU 0.50 . .
O O1B 0.2934(7) 0.1816(9) 0.0391(5) 0.029(4) Uani d PU 0.50 . .
O O2 0.2429(5) 0.0914(5) 0.1612(3) 0.060(3) Uani d . 1 . .
O O3 0.3450(5) 0.1717(6) 0.1221(3) 0.084(3) Uani d U 1 . .
O O4 0.3951(5) 0.0981(6) 0.0507(4) 0.090(3) Uani d U 1 . .
O O5 0.4948(4) 0.1706(6) 0.1251(3) 0.072(3) Uani d . 1 . .
O O6 0.4537(5) 0.2423(5) 0.0337(3) 0.065(3) Uani d . 1 . .
O O7 0.5002(5) 0.3493(5) -0.0291(3) 0.064(3) Uani d . 1 . .
O O8 0.3538(5) 0.3703(5) -0.0718(3) 0.083(3) Uani d U 1 . .
O O9 0.4062(5) 0.3955(5) 0.0265(3) 0.069(3) Uani d . 1 . .
O O10 0.4013(5) 0.4725(5) 0.1145(3) 0.068(3) Uani d . 1 . .
O O11 0.2353(5) 0.4438(6) -0.0677(4) 0.087(3) Uani d U 1 . .
O O12A 0.2849(9) 0.4501(13) 0.0254(7) 0.043(6) Uani d P 0.50 . .
O O12B 0.2927(14) 0.4877(14) 0.0385(9) 0.057(9) Uiso d P 0.50 . .
O O13 0.1700(5) 0.5541(5) -0.0185(3) 0.064(3) Uani d . 1 . .
O O14 0.1565(4) 0.4247(6) 0.0429(3) 0.079(3) Uani d . 1 . .
O O15 0.1428(4) 0.3897(5) 0.1359(3) 0.061(3) Uani d . 1 . .
O O16 0.0955(6) 0.2809(6) 0.0605(4) 0.097(4) Uani d U 1 . .
O O17 0.2229(5) 0.2482(6) 0.1281(4) 0.090(3) Uani d U 1 . .
O O18A 0.1691(8) 0.2190(8) -0.0272(5) 0.029(4) Uani d P 0.50 . .
O O18B 0.1992(7) 0.2358(9) 0.0414(5) 0.031(4) Uani d P 0.50 . .
O O19 0.4037(5) 0.3075(5) 0.1058(3) 0.067(3) Uani d . 1 . .
O O20 0.2782(4) 0.3836(6) 0.1090(3) 0.079(3) Uani d . 1 . .
O O21 0.3627(7) 0.6467(9) 0.0636(5) 0.157(5) Uani d U 1 . .
O O22 0.6160(6) 0.2176(6) 0.0381(4) 0.096(4) Uani d U 1 . .

loop_
_atom_site_aniso_label
_atom_site_aniso_U_11
_atom_site_aniso_U_22
_atom_site_aniso_U_33
_atom_site_aniso_U_12
_atom_site_aniso_U_13
_atom_site_aniso_U_23
Mo1 0.0396(8) 0.0504(8) 0.0407(8) -0.0109(6) 0.0055(6) -0.0107(7)
Mo2 0.0335(7) 0.0450(8) 0.0510(8) -0.0066(6) 0.0085(6) -0.0027(7)
Mo3 0.0542(9) 0.0530(9) 0.0335(7) 0.0146(7) 0.0085(6) -0.0077(7)
Mo4 0.0344(7) 0.0582(9) 0.0412(8) -0.0001(6) -0.0016(6) 0.0041(7)
Mo5 0.0592(9) 0.0338(7) 0.0639(9) 0.0095(7) 0.0260(7) 0.0070(7)
Mo6 0.0765(10) 0.0469(8) 0.0300(7) -0.0085(7) 0.0094(7) 0.0062(6)
Ni1 0.0458(11) 0.0548(13) 0.0445(11) 0.0074(10) 0.0111(9) 0.0094(10)
Si1 0.031(3) 0.032(3) 0.022(3) 0.001(2) -0.001(2) -0.001(2)
C1 0.062(13) 0.16(2) 0.071(14) 0.042(14) 0.031(11) 0.054(14)
C2 0.050(12) 0.14(2) 0.074(14) 0.007(12) -0.007(11) 0.057(13)
C3 0.035(7) 0.063(8) 0.058(8) 0.000(7) 0.001(6) 0.021(7)
C4 0.033(9) 0.058(12) 0.059(11) 0.009(8) -0.011(8) 0.002(10)
C5 0.071(13) 0.114(19) 0.063(14) -0.017(13) -0.011(11) 0.029(13)
C6 0.078(15) 0.112(19) 0.084(16) -0.020(13) -0.017(13) 0.009(14)
C7 0.063(12) 0.072(13) 0.062(12) 0.001(10) -0.001(9) 0.005(10)
C8 0.064(11) 0.065(12) 0.044(10) 0.004(10) 0.002(9) 0.015(9)
C9 0.080(13) 0.110(15) 0.040(10) -0.019(12) 0.023(10) 0.008(10)
C10 0.063(12) 0.092(14) 0.077(13) 0.005(10) 0.020(10) 0.003(11)
C11 0.053(10) 0.055(10) 0.046(10) -0.010(8) 0.023(8) -0.002(8)
C12 0.038(9) 0.034(9) 0.042(9) -0.002(7) 0.008(7) -0.002(7)
C13 0.051(11) 0.081(13) 0.069(12) 0.000(9) 0.010(9) 0.015(10)
C14 0.061(12) 0.078(12) 0.054(11) -0.008(9) -0.015(9) 0.006(10)
C15 0.077(12) 0.045(9) 0.031(9) -0.014(9) 0.012(9) 0.008(7)
C16 0.029(8) 0.056(10) 0.050(9) -0.002(7) 0.009(7) 0.015(8)
C17 0.115(16) 0.067(13) 0.051(12) -0.015(12) 0.024(11) -0.022(10)
C18 0.095(14) 0.072(14) 0.066(13) 0.036(11) 0.023(11) 0.009(11)
C19 0.069(12) 0.034(10) 0.077(13) 0.009(9) 0.035(10) -0.004(10)
C20 0.067(11) 0.064(12) 0.039(10) 0.016(10) 0.002(8) 0.006(9)
C21 0.080(13) 0.070(13) 0.076(13) -0.001(11) -0.019(10) 0.019(11)
C22 0.094(16) 0.077(15) 0.122(19) 0.015(13) -0.006(13) 0.029(14)
C23 0.082(14) 0.128(19) 0.053(12) -0.002(14) -0.027(10) 0.005(13)
C24 0.063(12) 0.066(12) 0.067(12) 0.001(9) 0.005(9) 0.013(10)
N1 0.070(10) 0.086(11) 0.064(10) 0.027(8) 0.002(8) 0.003(9)
N2 0.050(8) 0.078(10) 0.041(8) 0.021(7) 0.011(6) -0.002(7)
N3 0.048(8) 0.070(10) 0.047(8) 0.006(7) 0.014(7) 0.001(7)
N4 0.071(10) 0.083(10) 0.035(8) 0.002(8) 0.014(7) 0.020(7)
N5 0.048(8) 0.064(9) 0.049(8) -0.001(7) 0.003(7) 0.013(7)
N6 0.049(8) 0.032(7) 0.051(8) 0.009(5) 0.014(6) 0.010(6)
N7 0.069(9) 0.073(10) 0.056(9) 0.005(8) 0.014(7) 0.002(8)
N8 0.058(8) 0.057(9) 0.042(8) -0.001(7) 0.015(6) -0.008(7)
N9 0.040(8) 0.064(9) 0.041(8) 0.007(7) 0.002(6) -0.003(7)
O1A 0.032(7) 0.031(7) 0.020(7) 0.002(6) 0.008(6) 0.003(6)
O1B 0.022(7) 0.036(8) 0.029(7) -0.001(6) 0.006(6) 0.006(6)
O2 0.063(6) 0.070(7) 0.043(6) -0.003(5) 0.002(5) 0.023(5)
O3 0.089(7) 0.087(7) 0.092(7) -0.045(5) 0.051(5) -0.039(5)
O4 0.094(7) 0.101(7) 0.088(7) -0.046(6) 0.050(5) -0.038(6)
O5 0.049(6) 0.105(9) 0.050(6) 0.027(6) -0.009(5) -0.002(6)
O6 0.111(9) 0.049(6) 0.047(6) 0.023(6) 0.042(6) 0.010(5)
O7 0.060(7) 0.063(7) 0.077(7) -0.012(5) 0.033(5) 0.006(6)
O8 0.088(6) 0.041(5) 0.087(6) 0.010(5) -0.046(5) -0.010(5)
O9 0.108(8) 0.063(7) 0.052(6) 0.044(6) 0.051(6) 0.026(5)
O10 0.094(8) 0.063(7) 0.047(6) -0.031(6) 0.019(5) -0.023(5)
O11 0.080(6) 0.101(7) 0.093(7) -0.047(5) 0.049(5) -0.054(6)
O12A 0.012(10) 0.064(17) 0.047(14) -0.011(11) -0.002(9) 0.013(13)
O13 0.065(7) 0.034(6) 0.089(8) 0.013(5) 0.008(6) 0.006(5)
O14 0.040(6) 0.131(10) 0.067(7) 0.003(6) 0.015(5) 0.049(7)
O15 0.056(6) 0.078(7) 0.054(6) 0.004(5) 0.025(5) -0.014(5)
O16 0.104(7) 0.066(6) 0.085(7) 0.006(6) -0.048(5) -0.005(5)
O17 0.091(7) 0.053(6) 0.094(7) 0.013(5) -0.037(5) -0.011(5)
O18A 0.032(10) 0.027(10) 0.025(9) 0.002(8) 0.000(8) 0.010(7)
O18B 0.014(8) 0.040(11) 0.043(11) 0.010(7) 0.015(8) 0.000(8)
O19 0.106(8) 0.056(7) 0.054(6) 0.025(6) 0.048(6) 0.010(5)
O20 0.031(6) 0.132(10) 0.073(7) 0.012(6) 0.011(5) 0.059(7)
O21 0.157(5) 0.157(5) 0.157(5) -0.0005(11) 0.0390(16) -0.0004(11)
O22 0.096(4) 0.096(4) 0.096(4) 0.0005(10) 0.0228(13) -0.0002(11)

loop_
_atom_type_symbol
_atom_type_description
_atom_type_scat_dispersion_real
_atom_type_scat_dispersion_imag
_atom_type_scat_source
C C 0.0033 0.0016 'International Tables Vol C Tables 4.2.6.8 and 6.1.1.4'
H H 0.0000 0.0000 'International Tables Vol C Tables 4.2.6.8 and 6.1.1.4'
N N 0.0061 0.0033 'International Tables Vol C Tables 4.2.6.8 and 6.1.1.4'
O O 0.0106 0.0060 'International Tables Vol C Tables 4.2.6.8 and 6.1.1.4'
Si Si 0.0817 0.0704 'International Tables Vol C Tables 4.2.6.8 and 6.1.1.4'
Ni Ni 0.3393 1.1124 'International Tables Vol C Tables 4.2.6.8 and 6.1.1.4'
Mo Mo -1.6832 0.6857 'International Tables Vol C Tables 4.2.6.8 and 6.1.1.4'

loop_
_geom_angle_atom_site_label_1
_geom_angle_atom_site_label_2
_geom_angle_atom_site_label_3
_geom_angle_site_symmetry_1
_geom_angle_site_symmetry_3
_geom_angle
_geom_angle_publ_flag
O10 Mo1 O20 . . 103.7(4) ?
O10 Mo1 O19 . . 102.4(4) ?
O20 Mo1 O19 . . 96.9(4) ?
O10 Mo1 O12A . . 107.0(7) ?
O20 Mo1 O12A . . 88.7(6) ?
O19 Mo1 O12A . . 147.9(7) ?
O10 Mo1 O9 . . 97.4(4) ?
O20 Mo1 O9 . . 157.0(4) ?
O19 Mo1 O9 . . 87.2(3) ?
O12A Mo1 O9 . . 76.5(6) ?
O10 Mo1 O12B . . 87.2(7) ?
O20 Mo1 O12B . . 88.3(8) ?
O19 Mo1 O12B . . 167.6(7) ?
O12A Mo1 O12B . . 20.5(8) ?
O9 Mo1 O12B . . 83.7(8) ?
O10 Mo1 O1A . . 157.3(5) ?
O20 Mo1 O1A . . 64.4(4) ?
O19 Mo1 O1A . . 98.4(5) ?
O12A Mo1 O1A . . 55.7(7) ?
O9 Mo1 O1A . . 92.6(4) ?
O12B Mo1 O1A . . 73.7(7) ?
O10 Mo1 O18A . 7 156.5(5) ?
O20 Mo1 O18A . 7 97.6(5) ?
O19 Mo1 O18A . 7 64.8(4) ?
O12A Mo1 O18A . 7 83.1(7) ?
O9 Mo1 O18A . 7 63.6(4) ?
O12B Mo1 O18A . 7 103.4(7) ?
O1A Mo1 O18A . 7 44.6(4) ?
O7 Mo2 O9 . . 102.5(4) ?
O7 Mo2 O8 . . 103.0(5) ?
O9 Mo2 O8 . . 95.8(4) ?
O7 Mo2 O6 . . 98.1(4) ?
O9 Mo2 O6 . . 89.1(3) ?
O8 Mo2 O6 . . 156.8(4) ?
O7 Mo2 O16 . 7 97.7(4) ?
O9 Mo2 O16 . 7 158.4(4) ?
O8 Mo2 O16 . 7 86.9(4) ?
O6 Mo2 O16 . 7 80.6(4) ?
O7 Mo2 O18B . 7 155.2(5) ?
O9 Mo2 O18B . 7 100.0(5) ?
O8 Mo2 O18B . 7 64.3(5) ?
O6 Mo2 O18B . 7 92.4(4) ?
O16 Mo2 O18B 7 7 61.9(4) ?
O7 Mo2 O18A . 7 157.1(4) ?
O9 Mo2 O18A . 7 65.4(4) ?
O8 Mo2 O18A . 7 97.8(5) ?
O6 Mo2 O18A . 7 63.6(4) ?
O16 Mo2 O18A 7 7 92.9(5) ?
O18B Mo2 O18A 7 7 45.9(4) ?
O15 Mo3 O16 . . 102.8(5) ?
O15 Mo3 O14 . . 100.8(4) ?
O16 Mo3 O14 . . 96.3(4) ?
O15 Mo3 O17 . . 99.0(4) ?
O16 Mo3 O17 . . 91.0(4) ?
O14 Mo3 O17 . . 156.8(4) ?
O15 Mo3 O20 . . 98.5(4) ?
O16 Mo3 O20 . . 157.7(5) ?
O14 Mo3 O20 . . 86.1(4) ?
O17 Mo3 O20 . . 79.1(4) ?
O15 Mo3 O18B . . 157.7(5) ?
O16 Mo3 O18B . . 64.3(5) ?
O14 Mo3 O18B . . 98.7(5) ?
O17 Mo3 O18B . . 64.8(4) ?
O20 Mo3 O18B . . 93.4(4) ?
O15 Mo3 O1A . . 153.8(4) ?
O16 Mo3 O1A . . 100.9(5) ?
O14 Mo3 O1A . . 65.4(4) ?
O17 Mo3 O1A . . 91.6(5) ?
O20 Mo3 O1A . . 59.9(4) ?
O18B Mo3 O1A . . 47.2(5) ?
O5 Mo4 O4 . . 101.8(5) ?
O5 Mo4 O6 . . 102.2(4) ?
O4 Mo4 O6 . . 94.5(4) ?
O5 Mo4 O3 . . 100.3(4) ?
O4 Mo4 O3 . . 89.6(4) ?
O6 Mo4 O3 . . 155.7(4) ?
O5 Mo4 O19 . . 99.5(4) ?
O4 Mo4 O19 . . 157.9(4) ?
O6 Mo4 O19 . . 86.6(3) ?
O3 Mo4 O19 . . 80.9(4) ?
O5 Mo4 O1B . . 156.7(5) ?
O4 Mo4 O1B . . 65.0(5) ?
O6 Mo4 O1B . . 98.0(4) ?
O3 Mo4 O1B . . 62.2(4) ?
O19 Mo4 O1B . . 93.0(4) ?
O5 Mo4 O18A . 7 157.3(5) ?
O4 Mo4 O18A . 7 98.1(5) ?
O6 Mo4 O18A . 7 65.2(4) ?
O3 Mo4 O18A . 7 90.5(5) ?
O19 Mo4 O18A . 7 62.4(4) ?
O1B Mo4 O18A . 7 44.9(5) ?
O13 Mo5 O12A . . 109.9(8) ?
O13 Mo5 O11 . . 102.2(5) ?
O12A Mo5 O11 . . 90.2(7) ?
O13 Mo5 O14 . . 98.8(4) ?
O12A Mo5 O14 . . 89.3(7) ?
O11 Mo5 O14 . . 157.8(4) ?
O13 Mo5 O4 . 7 99.9(4) ?
O12A Mo5 O4 . 7 149.6(8) ?
O11 Mo5 O4 . 7 88.9(4) ?
O14 Mo5 O4 . 7 80.5(4) ?
O13 Mo5 O12B . . 91.4(7) ?
O12A Mo5 O12B . . 19.1(10) ?
O11 Mo5 O12B . . 99.0(8) ?
O14 Mo5 O12B . . 87.4(8) ?
O4 Mo5 O12B 7 . 164.5(8) ?
O13 Mo5 O1B . 7 156.8(4) ?
O12A Mo5 O1B . 7 90.0(8) ?
O11 Mo5 O1B . 7 64.7(4) ?
O14 Mo5 O1B . 7 93.1(4) ?
O4 Mo5 O1B 7 7 62.4(4) ?
O12B Mo5 O1B . 7 109.0(7) ?
O13 Mo5 O1A . . 155.5(4) ?
O12A Mo5 O1A . . 55.8(8) ?
O11 Mo5 O1A . . 97.8(5) ?
O14 Mo5 O1A . . 63.9(4) ?
O4 Mo5 O1A 7 . 94.3(4) ?
O12B Mo5 O1A . . 71.6(7) ?
O1B Mo5 O1A 7 . 47.1(4) ?
O2 Mo6 O17 . . 101.4(5) ?
O2 Mo6 O3 . . 103.9(4) ?
O17 Mo6 O3 . . 92.0(4) ?
O2 Mo6 O11 . 7 100.3(4) ?
O17 Mo6 O11 . 7 157.5(4) ?
O3 Mo6 O11 . 7 88.6(4) ?
O2 Mo6 O8 . 7 99.1(4) ?
O17 Mo6 O8 . 7 89.2(4) ?
O3 Mo6 O8 . 7 156.2(4) ?
O11 Mo6 O8 7 7 81.5(4) ?
O2 Mo6 O1B . . 156.7(4) ?
O17 Mo6 O1B . . 98.1(5) ?
O3 Mo6 O1B . . 62.5(4) ?
O11 Mo6 O1B 7 . 62.4(4) ?
O8 Mo6 O1B 7 . 93.8(4) ?
O2 Mo6 O18B . . 154.1(4) ?
O17 Mo6 O18B . . 64.7(4) ?
O3 Mo6 O18B . . 98.5(5) ?
O11 Mo6 O18B 7 . 93.0(5) ?
O8 Mo6 O18B 7 . 60.8(4) ?
O1B Mo6 O18B . . 48.4(4) ?
N8 Ni1 N5 . . 93.6(4) ?
N8 Ni1 N2 . . 96.0(5) ?
N5 Ni1 N2 . . 168.3(5) ?
N8 Ni1 N6 . . 92.0(4) ?
N5 Ni1 N6 . . 79.0(4) ?
N2 Ni1 N6 . . 94.0(4) ?
N8 Ni1 N3 . . 170.2(5) ?
N5 Ni1 N3 . . 93.8(5) ?
N2 Ni1 N3 . . 77.4(5) ?
N6 Ni1 N3 . . 95.6(4) ?
N8 Ni1 N9 . . 77.0(5) ?
N5 Ni1 N9 . . 92.6(4) ?
N2 Ni1 N9 . . 96.0(4) ?
N6 Ni1 N9 . . 165.8(4) ?
N3 Ni1 N9 . . 96.3(5) ?
O18A Si1 O18A . 7 180.0(15) ?
O18A Si1 O18B . 7 110.7(7) ?
O18A Si1 O18B 7 7 69.3(7) ?
O18A Si1 O18B . . 69.3(7) ?
O18A Si1 O18B 7 . 110.7(7) ?
O18B Si1 O18B 7 . 180.0(12) ?
O18A Si1 O1A . 7 67.9(7) ?
O18A Si1 O1A 7 7 112.1(7) ?
O18B Si1 O1A 7 7 70.7(7) ?
O18B Si1 O1A . 7 109.3(7) ?
O18A Si1 O1A . . 112.1(7) ?
O18A Si1 O1A 7 . 67.9(7) ?
O18B Si1 O1A 7 . 109.3(7) ?
O18B Si1 O1A . . 70.7(7) ?
O1A Si1 O1A 7 . 180.0(12) ?
O18A Si1 O1B . 7 69.1(6) ?
O18A Si1 O1B 7 7 110.9(6) ?
O18B Si1 O1B 7 7 74.1(6) ?
O18B Si1 O1B . 7 105.9(6) ?
O1A Si1 O1B 7 7 107.6(7) ?
O1A Si1 O1B . 7 72.4(7) ?
O18A Si1 O1B . . 110.9(6) ?
O18A Si1 O1B 7 . 69.1(6) ?
O18B Si1 O1B 7 . 105.9(6) ?
O18B Si1 O1B . . 74.1(6) ?
O1A Si1 O1B 7 . 72.4(7) ?
O1A Si1 O1B . . 107.6(7) ?
O1B Si1 O1B 7 . 180.0(11) ?
N1 C1 C2 . . 105.9(17) ?
N1 C1 H1 . . 127.0 ?
C2 C1 H1 . . 127.0 ?
C1 C2 C3 . . 105.9(18) ?
C1 C2 H2 . . 127.1 ?
C3 C2 H2 . . 127.1 ?
N2 C3 C4 . . 118.6(16) ?
N2 C3 C2 . . 108.4(16) ?
C4 C3 C2 . . 133.0(18) ?
N3 C4 C5 . . 123.1(16) ?
N3 C4 C3 . . 115.1(16) ?
C5 C4 C3 . . 121.8(19) ?
C6 C5 C4 . . 120(2) ?
C6 C5 H5 . . 120.1 ?
C4 C5 H5 . . 120.1 ?
C5 C6 C7 . . 120(2) ?
C5 C6 H6 . . 120.0 ?
C7 C6 H6 . . 120.0 ?
C6 C7 C8 . . 117.4(17) ?
C6 C7 H7 . . 121.3 ?
C8 C7 H7 . . 121.3 ?
N3 C8 C7 . . 123.9(15) ?
N3 C8 H8 . . 118.0 ?
C7 C8 H8 . . 118.0 ?
N4 C9 C10 . . 106.6(14) ?
N4 C9 H9 . . 126.7 ?
C10 C9 H9 . . 126.7 ?
C11 C10 C9 . . 104.5(14) ?
C11 C10 H10 . . 127.8 ?
C9 C10 H10 . . 127.8 ?
N5 C11 C10 . . 109.6(13) ?
N5 C11 C12 . . 118.7(13) ?
C10 C11 C12 . . 131.8(15) ?
N6 C12 C13 . . 121.3(13) ?
N6 C12 C11 . . 115.5(12) ?
C13 C12 C11 . . 123.3(14) ?
C14 C13 C12 . . 117.9(15) ?
C14 C13 H13 . . 121.1 ?
C12 C13 H13 . . 121.1 ?
C13 C14 C15 . . 121.5(15) ?
C13 C14 H14 . . 119.3 ?
C15 C14 H14 . . 119.3 ?
C16 C15 C14 . . 118.9(13) ?
C16 C15 H15 . . 120.5 ?
C14 C15 H15 . . 120.5 ?
C15 C16 N6 . . 121.5(12) ?
C15 C16 H16 . . 119.3 ?
N6 C16 H16 . . 119.3 ?
N7 C17 C18 . . 107.9(15) ?
N7 C17 H17 . . 126.1 ?
C18 C17 H17 . . 126.1 ?
C17 C18 C19 . . 106.4(15) ?
C17 C18 H18 . . 126.8 ?
C19 C18 H18 . . 126.8 ?
N8 C19 C20 . . 118.9(15) ?
N8 C19 C18 . . 108.7(15) ?
C20 C19 C18 . . 132.3(16) ?
C21 C20 N9 . . 123.3(15) ?
C21 C20 C19 . . 124.2(17) ?
N9 C20 C19 . . 112.5(13) ?
C20 C21 C22 . . 121.8(18) ?
C20 C21 H21 . . 119.1 ?
C22 C21 H21 . . 119.1 ?
C23 C22 C21 . . 115.7(18) ?
C23 C22 H22 . . 122.1 ?
C21 C22 H22 . . 122.1 ?
C22 C23 C24 . . 120.8(17) ?
C22 C23 H23 . . 119.6 ?
C24 C23 H23 . . 119.6 ?
N9 C24 C23 . . 121.7(16) ?
N9 C24 H24 . . 119.2 ?
C23 C24 H24 . . 119.2 ?
N2 N1 C1 . . 110.7(15) ?
N2 N1 H1A . . 124.7 ?
C1 N1 H1A . . 124.7 ?
N1 N2 C3 . . 109.0(14) ?
N1 N2 Ni1 . . 136.7(12) ?
C3 N2 Ni1 . . 114.3(11) ?
C8 N3 C4 . . 115.6(14) ?
C8 N3 Ni1 . . 129.8(12) ?
C4 N3 Ni1 . . 114.4(11) ?
C9 N4 N5 . . 112.7(12) ?
C9 N4 H4 . . 123.7 ?
N5 N4 H4 . . 123.7 ?
C11 N5 N4 . . 106.7(12) ?
C11 N5 Ni1 . . 113.0(10) ?
N4 N5 Ni1 . . 140.1(10) ?
C12 N6 C16 . . 119.0(11) ?
C12 N6 Ni1 . . 113.8(9) ?
C16 N6 Ni1 . . 127.2(9) ?
C17 N7 N8 . . 110.1(13) ?
C17 N7 H7A . . 124.9 ?
N8 N7 H7A . . 124.9 ?
N7 N8 C19 . . 106.8(12) ?
N7 N8 Ni1 . . 137.6(11) ?
C19 N8 Ni1 . . 115.6(11) ?
C24 N9 C20 . . 116.6(13) ?
C24 N9 Ni1 . . 127.4(11) ?
C20 N9 Ni1 . . 115.8(9) ?
Si1 O1A O18A . 7 55.4(6) ?
Si1 O1A Mo1 . . 124.6(7) ?
O18A O1A Mo1 7 . 69.3(6) ?
Si1 O1A Mo5 . . 119.5(7) ?
O18A O1A Mo5 7 . 127.6(8) ?
Mo1 O1A Mo5 . . 95.5(5) ?
Si1 O1A Mo3 . . 120.1(7) ?
O18A O1A Mo3 7 . 136.3(8) ?
Mo1 O1A Mo3 . . 96.4(5) ?
Mo5 O1A Mo3 . . 93.8(5) ?
Si1 O1B Mo4 . . 123.5(7) ?
Si1 O1B Mo5 . 7 120.7(7) ?
Mo4 O1B Mo5 . 7 96.1(5) ?
Si1 O1B Mo6 . . 119.8(7) ?
Mo4 O1B Mo6 . . 95.7(5) ?
Mo5 O1B Mo6 7 . 94.3(5) ?
Mo6 O3 Mo4 . . 138.9(5) ?
Mo4 O4 Mo5 . 7 136.0(6) ?
Mo4 O6 Mo2 . . 136.9(5) ?
Mo2 O8 Mo6 . 7 139.1(6) ?
Mo2 O9 Mo1 . . 136.3(5) ?
Mo5 O11 Mo6 . 7 138.4(6) ?
O12B O12A Mo5 . . 108(3) ?
O12B O12A Mo1 . . 88(3) ?
Mo5 O12A Mo1 . . 149.2(11) ?
O12A O12B Mo5 . . 53(3) ?
O12A O12B Mo1 . . 72(3) ?
Mo5 O12B Mo1 . . 119.2(11) ?
Mo3 O14 Mo5 . . 136.8(5) ?
Mo3 O16 Mo2 . 7 135.8(6) ?
Mo6 O17 Mo3 . . 134.6(5) ?
Si1 O18A O18B . . 57.2(6) ?
Si1 O18A O1A . 7 56.7(6) ?
O18B O18A O1A . 7 94.5(8) ?
Si1 O18A Mo2 . 7 121.6(7) ?
O18B O18A Mo2 . 7 64.7(6) ?
O1A O18A Mo2 7 7 126.8(8) ?
Si1 O18A Mo1 . 7 122.7(7) ?
O18B O18A Mo1 . 7 135.4(8) ?
O1A O18A Mo1 7 7 66.1(6) ?
Mo2 O18A Mo1 7 7 94.3(5) ?
Si1 O18A Mo4 . 7 122.2(7) ?
O18B O18A Mo4 . 7 124.0(8) ?
O1A O18A Mo4 7 7 134.5(8) ?
Mo2 O18A Mo4 7 7 93.9(5) ?
Mo1 O18A Mo4 7 7 94.7(5) ?
Si1 O18B O18A . . 53.5(6) ?
Si1 O18B Mo2 . 7 122.6(7) ?
O18A O18B Mo2 . 7 69.4(6) ?
Si1 O18B Mo3 . . 121.7(7) ?
O18A O18B Mo3 . . 130.1(8) ?
Mo2 O18B Mo3 7 . 97.7(5) ?
Si1 O18B Mo6 . . 117.6(6) ?
O18A O18B Mo6 . . 132.7(8) ?
Mo2 O18B Mo6 7 . 95.6(5) ?
Mo3 O18B Mo6 . . 95.4(5) ?
Mo1 O19 Mo4 . . 138.0(5) ?
Mo1 O20 Mo3 . . 139.0(5) ?

loop_
_geom_bond_atom_site_label_1
_geom_bond_atom_site_label_2
_geom_bond_site_symmetry_2
_geom_bond_distance
_geom_bond_publ_flag
Mo1 O10 . 1.657(8) ?
Mo1 O20 . 1.763(8) ?
Mo1 O19 . 1.808(8) ?
Mo1 O12A . 1.924(18) ?
Mo1 O9 . 2.000(8) ?
Mo1 O12B . 2.02(3) ?
Mo1 O1A . 2.340(13) ?
Mo1 O18A 7 2.394(14) ?
Mo2 O7 . 1.666(8) ?
Mo2 O9 . 1.802(8) ?
Mo2 O8 . 1.813(8) ?
Mo2 O6 . 1.961(8) ?
Mo2 O16 7 2.006(9) ?
Mo2 O18B 7 2.337(13) ?
Mo2 O18A 7 2.420(14) ?
Mo3 O15 . 1.673(8) ?
Mo3 O16 . 1.798(9) ?
Mo3 O14 . 1.830(9) ?
Mo3 O17 . 1.979(9) ?
Mo3 O20 . 2.019(8) ?
Mo3 O18B . 2.343(14) ?
Mo3 O1A . 2.414(13) ?
Mo4 O5 . 1.647(8) ?
Mo4 O4 . 1.814(9) ?
Mo4 O6 . 1.838(8) ?
Mo4 O3 . 1.964(9) ?
Mo4 O19 . 1.981(9) ?
Mo4 O1B . 2.366(13) ?
Mo4 O18A 7 2.415(13) ?
Mo5 O13 . 1.662(8) ?
Mo5 O12A . 1.724(17) ?
Mo5 O11 . 1.824(9) ?
Mo5 O14 . 1.958(8) ?
Mo5 O4 7 1.997(9) ?
Mo5 O12B . 2.06(2) ?
Mo5 O1B 7 2.385(14) ?
Mo5 O1A . 2.411(13) ?
Mo6 O2 . 1.653(8) ?
Mo6 O17 . 1.844(9) ?
Mo6 O3 . 1.827(9) ?
Mo6 O11 7 1.946(9) ?
Mo6 O8 7 1.954(9) ?
Mo6 O1B . 2.422(13) ?
Mo6 O18B . 2.426(14) ?
Ni1 N8 . 2.047(11) y
Ni1 N5 . 2.093(11) y
Ni1 N2 . 2.066(11) y
Ni1 N6 . 2.104(10) y
Ni1 N3 . 2.096(12) y
Ni1 N9 . 2.121(11) y
Si1 O18A . 1.597(13) y
Si1 O18A 7 1.597(13) ?
Si1 O18B 7 1.670(13) ?
Si1 O18B . 1.670(13) y
Si1 O1A 7 1.622(14) ?
Si1 O1A . 1.622(14) y
Si1 O1B 7 1.625(13) ?
Si1 O1B . 1.625(13) y
C1 N1 . 1.399(19) ?
C1 C2 . 1.39(2) ?
C1 H1 . 0.9300 ?
C2 C3 . 1.45(2) ?
C2 H2 . 0.9300 ?
C3 N2 . 1.327(16) ?
C3 C4 . 1.397(18) ?
C4 N3 . 1.344(17) ?
C4 C5 . 1.37(2) ?
C5 C6 . 1.30(2) ?
C5 H5 . 0.9300 ?
C6 C7 . 1.35(2) ?
C6 H6 . 0.9300 ?
C7 C8 . 1.398(18) ?
C7 H7 . 0.9300 ?
C8 N3 . 1.298(16) ?
C8 H8 . 0.9300 ?
C9 N4 . 1.298(16) ?
C9 C10 . 1.395(18) ?
C9 H9 . 0.9300 ?
C10 C11 . 1.372(17) ?
C10 H10 . 0.9300 ?
C11 N5 . 1.326(15) ?
C11 C12 . 1.455(16) ?
C12 N6 . 1.342(14) ?
C12 C13 . 1.404(16) ?
C13 C14 . 1.340(17) ?
C13 H13 . 0.9300 ?
C14 C15 . 1.376(17) ?
C14 H14 . 0.9300 ?
C15 C16 . 1.351(16) ?
C15 H15 . 0.9300 ?
C16 N6 . 1.359(14) ?
C16 H16 . 0.9300 ?
C17 N7 . 1.332(17) ?
C17 C18 . 1.352(18) ?
C17 H17 . 0.9300 ?
C18 C19 . 1.383(18) ?
C18 H18 . 0.9300 ?
C19 N8 . 1.337(16) ?
C19 C20 . 1.426(18) ?
C20 C21 . 1.321(18) ?
C20 N9 . 1.355(17) ?
C21 C22 . 1.35(2) ?
C21 H21 . 0.9300 ?
C22 C23 . 1.35(2) ?
C22 H22 . 0.9300 ?
C23 C24 . 1.410(19) ?
C23 H23 . 0.9300 ?
C24 N9 . 1.282(15) ?
C24 H24 . 0.9300 ?
N1 N2 . 1.345(14) ?
N1 H1A . 0.8600 ?
N4 N5 . 1.305(13) ?
N4 H4 . 0.8600 ?
N7 N8 . 1.345(13) ?
N7 H7A . 0.8600 ?
O1A O18A 7 1.798(18) ?
O1B Mo5 7 2.385(14) ?
O4 Mo5 7 1.997(9) ?
O8 Mo6 7 1.954(9) ?
O11 Mo6 7 1.946(9) ?
O12A O12B . 0.71(3) ?
O16 Mo2 7 2.006(9) ?
O18A O18B . 1.858(19) ?
O18A O1A 7 1.798(18) ?
O18A Mo2 7 2.420(14) ?
O18A Mo1 7 2.394(14) ?
O18A Mo4 7 2.415(13) ?
O18B Mo2 7 2.337(13) ?

loop_
_geom_hbond_atom_site_label_D
_geom_hbond_atom_site_label_H
_geom_hbond_atom_site_label_A
_geom_hbond_site_symmetry_A
_geom_hbond_distance_DH
_geom_hbond_distance_HA
_geom_hbond_distance_DA
_geom_hbond_angle_DHA
N1 H1A O21 7_566 0.86 2.01 2.850(19) 165
N4 H4 O17 6_566 0.86 2.02 2.786(13) 148
N7 H7A O22 5_666 0.86 1.94 2.760(16) 159
